data_2229078
loop_
_publ_author_name
'Shen, Jin-Bei'
'Lv, Xin'
'Chen, Ji-Fei'
'Zhou, Yu-Feng'
'Zhao, Guo-Liang'

_publ_section_title
;
 Tris(1,10-phenanthroline-\k^2^<i>N</i>,<i>N</i>')zinc(II) chloride
 2-phenyl-4-selenazole-5-carboxylate decahydrate
;
_journal_coeditor_code HG2778
_journal_issue 2
_journal_name_full 'Acta Crystallographica Section E'
_journal_page_first m186
_journal_page_last m187
_journal_paper_doi 10.1107/S1600536811000729
_journal_volume 67
_journal_year 2011
_chemical_formula_iupac '[Zn (C12 H8 N2)3] (C10 H6 N O2 Se) Cl, 10H2 O'
_chemical_formula_moiety 'C36 H24 N6 Zn 2+, C10 H6 N O2 Se -, Cl -, 10(H2 O)'
_chemical_formula_sum 'C46 H50 Cl N7 O12 Se Zn'
_chemical_formula_weight 1072.71
_chemical_name_systematic
;
Tris(1,10-phenanthroline-\k^2^<i>N</i>,<i>N</i>')zinc(II)
chloride 2-phenyl-4-selenazole-5-carboxylate decahydrate
;
_space_group_IT_number 2
_symmetry_cell_setting triclinic
_symmetry_space_group_name_Hall '-P 1'
_symmetry_space_group_name_H-M 'P -1'
_atom_sites_solution_hydrogens geom
_atom_sites_solution_primary direct
_atom_sites_solution_secondary difmap
_audit_creation_method SHELXL-97
_cell_angle_alpha 77.618(4)
_cell_angle_beta 89.642(4)
_cell_angle_gamma 63.375(4)
_cell_formula_units_Z 2
_cell_length_a 12.4837(9)
_cell_length_b 13.8935(10)
_cell_length_c 15.8221(12)
_cell_measurement_reflns_used 8933
_cell_measurement_temperature 296(2)
_cell_measurement_theta_max 25.00
_cell_measurement_theta_min 1.84
_cell_volume 2383.4(3)
_computing_cell_refinement 'SAINT (Bruker, 2006)'
_computing_data_collection 'APEX2 (Bruker, 2006)'
_computing_data_reduction 'SAINT (Bruker, 2006)'
_computing_molecular_graphics 'SHELXTL (Sheldrick, 2008)'
_computing_publication_material 'SHELXL97 (Sheldrick, 2008)'
_computing_structure_refinement 'SHELXL97 (Sheldrick, 2008)'
_computing_structure_solution 'SHELXS97 (Sheldrick, 2008)'
_diffrn_ambient_temperature 296(2)
_diffrn_measured_fraction_theta_full 0.996
_diffrn_measured_fraction_theta_max 0.996
_diffrn_measurement_device_type 'Bruker APEXII area-detector'
_diffrn_measurement_method '\f and \w'
_diffrn_radiation_monochromator graphite
_diffrn_radiation_source 'fine-focus sealed tube'
_diffrn_radiation_type MoK\a
_diffrn_radiation_wavelength 0.71073
_diffrn_reflns_av_R_equivalents 0.0378
_diffrn_reflns_av_sigmaI/netI 0.0362
_diffrn_reflns_limit_h_max 14
_diffrn_reflns_limit_h_min -14
_diffrn_reflns_limit_k_max 16
_diffrn_reflns_limit_k_min -16
_diffrn_reflns_limit_l_max 18
_diffrn_reflns_limit_l_min -18
_diffrn_reflns_number 33787
_diffrn_reflns_theta_full 25.00
_diffrn_reflns_theta_max 25.00
_diffrn_reflns_theta_min 1.84
_exptl_absorpt_coefficient_mu 1.404
_exptl_absorpt_correction_T_max 0.790
_exptl_absorpt_correction_T_min 0.562
_exptl_absorpt_correction_type multi-scan
_exptl_absorpt_process_details '(SADABS; Sheldrick, 1996)'
_exptl_crystal_colour colourless
_exptl_crystal_density_diffrn 1.495
_exptl_crystal_density_method 'not measured'
_exptl_crystal_description block
_exptl_crystal_F_000 1104
_exptl_crystal_size_max 0.644
_exptl_crystal_size_mid 0.348
_exptl_crystal_size_min 0.168
_refine_diff_density_max 0.807
_refine_diff_density_min -0.739
_refine_ls_extinction_method none
_refine_ls_goodness_of_fit_ref 1.057
_refine_ls_hydrogen_treatment constr
_refine_ls_matrix_type full
_refine_ls_number_parameters 613
_refine_ls_number_reflns 8371
_refine_ls_number_restraints 30
_refine_ls_restrained_S_all 1.079
_refine_ls_R_factor_all 0.0691
_refine_ls_R_factor_gt 0.0471
_refine_ls_shift/su_max 0.000
_refine_ls_shift/su_mean 0.000
_refine_ls_structure_factor_coef Fsqd
_refine_ls_weighting_details 'calc w=1/[\s^2^(Fo^2^)+(0.0806P)^2^+0.8651P] where P=(Fo^2^+2Fc^2^)/3'
_refine_ls_weighting_scheme calc
_refine_ls_wR_factor_gt 0.1302
_refine_ls_wR_factor_ref 0.1398
_reflns_number_gt 6305
_reflns_number_total 8371
_reflns_threshold_expression I>2sigma(I)
_cod_data_source_file hg2778.cif
_cod_data_source_block I
_cod_database_code 2229078
_cod_database_fobs_code 2229078

loop_
_symmetry_equiv_pos_as_xyz
'x, y, z'
'-x, -y, -z'

loop_
_atom_site_type_symbol
_atom_site_label
_atom_site_fract_x
_atom_site_fract_y
_atom_site_fract_z
_atom_site_U_iso_or_equiv
_atom_site_adp_type
_atom_site_calc_flag
_atom_site_refinement_flags
_atom_site_occupancy
_atom_site_disorder_assembly
_atom_site_disorder_group
Zn Zn1 0.19692(3) 0.30045(3) 0.77746(2) 0.03857(14) Uani d . 1 . .
Se Se1 0.43865(4) 0.23586(4) 0.49471(3) 0.07071(17) Uani d . 1 . .
N N1 0.1832(3) 0.4178(2) 0.85189(18) 0.0424(7) Uani d . 1 . .
N N3 0.1650(2) 0.2219(2) 0.68130(18) 0.0415(7) Uani d . 1 . .
N N4 0.1851(2) 0.4125(2) 0.65436(17) 0.0390(6) Uani d . 1 . .
C C43 0.5785(3) 0.1029(3) 0.5404(2) 0.0471(9) Uani d . 1 . .
N N2 0.0048(3) 0.3822(2) 0.79275(18) 0.0412(7) Uani d . 1 . .
C C18 0.1620(3) 0.3806(3) 0.5840(2) 0.0385(8) Uani d . 1 . .
N N5 0.2362(3) 0.1535(3) 0.87845(18) 0.0446(7) Uani d . 1 . .
N N6 0.3907(3) 0.2104(2) 0.78710(18) 0.0428(7) Uani d . 1 . .
C C29 0.3519(3) 0.0743(3) 0.8845(2) 0.0429(8) Uani d . 1 . .
C C17 0.1493(3) 0.2808(3) 0.5982(2) 0.0405(8) Uani d . 1 . .
C C5 -0.0267(3) 0.4672(3) 0.8330(2) 0.0398(8) Uani d . 1 . .
C C33 0.4351(3) 0.1060(3) 0.8375(2) 0.0411(8) Uani d . 1 . .
C C4 -0.1461(3) 0.5338(3) 0.8457(2) 0.0484(9) Uani d . 1 . .
N N7 0.6756(3) 0.1018(3) 0.5097(2) 0.0532(8) Uani d . 1 . .
C C21 0.1516(3) 0.4420(3) 0.4983(2) 0.0470(9) Uani d . 1 . .
C C16 0.1221(3) 0.2475(3) 0.5270(2) 0.0490(9) Uani d . 1 . .
C C40 0.5741(3) 0.0113(3) 0.6027(2) 0.0479(9) Uani d . 1 . .
C C36 0.4676(3) 0.2405(4) 0.7452(3) 0.0534(10) Uani d . 1 . .
H H36A 0.4381 0.3118 0.7101 0.064 Uiso calc R 1 . .
C C6 0.0684(3) 0.4867(3) 0.8636(2) 0.0420(8) Uani d . 1 . .
C C25 0.1598(4) 0.1265(4) 0.9235(2) 0.0565(10) Uani d . 1 . .
H H25A 0.0806 0.1805 0.9209 0.068 Uiso calc R 1 . .
C C13 0.1554(3) 0.1289(3) 0.6952(3) 0.0480(9) Uani d . 1 . .
H H13A 0.1675 0.0875 0.7520 0.058 Uiso calc R 1 . .
C C24 0.2010(3) 0.5024(3) 0.6411(2) 0.0505(9) Uani d . 1 . .
H H24A 0.2170 0.5243 0.6891 0.061 Uiso calc R 1 . .
C C32 0.5577(3) 0.0283(3) 0.8460(2) 0.0505(9) Uani d . 1 . .
C C1 -0.0815(3) 0.3633(3) 0.7646(2) 0.0479(9) Uani d . 1 . .
H H1A -0.0605 0.3052 0.7373 0.057 Uiso calc R 1 . .
C C11 0.2502(4) 0.5211(4) 0.9210(3) 0.0649(12) Uani d . 1 . .
H H11A 0.3144 0.5312 0.9392 0.078 Uiso calc R 1 . .
C C28 0.3934(4) -0.0346(3) 0.9353(2) 0.0526(9) Uani d . 1 . .
C C12 0.2705(4) 0.4352(3) 0.8807(2) 0.0531(9) Uani d . 1 . .
H H12A 0.3495 0.3879 0.8738 0.064 Uiso calc R 1 . .
C C14 0.1281(4) 0.0904(4) 0.6283(3) 0.0623(11) Uani d . 1 . .
H H14A 0.1219 0.0247 0.6408 0.075 Uiso calc R 1 . .
C C3 -0.2354(3) 0.5099(4) 0.8149(3) 0.0576(10) Uani d . 1 . .
H H3A -0.3157 0.5515 0.8227 0.069 Uiso calc R 1 . .
C C41 0.4668(4) 0.0119(4) 0.6252(3) 0.0572(10) Uani d . 1 . .
H H41A 0.3944 0.0727 0.6000 0.069 Uiso calc R 1 . .
C C31 0.5950(4) -0.0802(4) 0.8985(3) 0.0669(12) Uani d . 1 . .
H H31A 0.6759 -0.1316 0.9042 0.080 Uiso calc R 1 . .
O O2 0.7391(3) 0.2748(3) 0.3355(2) 0.0776(9) Uani d . 1 . .
C C9 0.0390(4) 0.5745(3) 0.9049(2) 0.0515(9) Uani d . 1 . .
C C44 0.6545(4) 0.1973(3) 0.4470(3) 0.0531(10) Uani d . 1 . .
C C34 0.6337(4) 0.0650(4) 0.8007(3) 0.0630(12) Uani d . 1 . .
H H34A 0.7154 0.0167 0.8045 0.076 Uiso calc R 1 . .
C C20 0.1236(3) 0.4051(4) 0.4277(2) 0.0562(10) Uani d . 1 . .
H H20A 0.1158 0.4455 0.3711 0.067 Uiso calc R 1 . .
C C2 -0.2036(3) 0.4265(4) 0.7740(3) 0.0564(10) Uani d . 1 . .
H H2A -0.2619 0.4111 0.7524 0.068 Uiso calc R 1 . .
C C26 0.1939(5) 0.0196(4) 0.9748(3) 0.0694(13) Uani d . 1 . .
H H26A 0.1377 0.0035 1.0052 0.083 Uiso calc R 1 . .
C C45 0.5393(4) 0.2780(4) 0.4290(3) 0.0664(11) Uani d . 1 . .
H H45A 0.5144 0.3456 0.3890 0.080 Uiso calc R 1 . .
C C46 0.7594(4) 0.2044(4) 0.4063(4) 0.0693(12) Uani d . 1 . .
C C30 0.5170(5) -0.1111(4) 0.9403(3) 0.0679(12) Uani d . 1 . .
H H30A 0.5444 -0.1834 0.9729 0.081 Uiso calc R 1 . .
C C22 0.1704(3) 0.5354(4) 0.4878(3) 0.0565(10) Uani d . 1 . .
H H22A 0.1663 0.5770 0.4323 0.068 Uiso calc R 1 . .
C C35 0.5906(4) 0.1693(4) 0.7516(3) 0.0631(11) Uani d . 1 . .
H H35A 0.6423 0.1935 0.7225 0.076 Uiso calc R 1 . .
C C39 0.6816(4) -0.0817(4) 0.6421(3) 0.0593(11) Uani d . 1 . .
H H39A 0.7553 -0.0843 0.6285 0.071 Uiso calc R 1 . .
C C23 0.1947(4) 0.5654(4) 0.5584(3) 0.0599(10) Uani d . 1 . .
H H23A 0.2071 0.6277 0.5518 0.072 Uiso calc R 1 . .
C C42 0.4650(4) -0.0758(4) 0.6844(3) 0.0633(11) Uani d . 1 . .
H H42A 0.3917 -0.0734 0.6991 0.076 Uiso calc R 1 . .
C C15 0.1106(4) 0.1492(4) 0.5446(3) 0.0612(11) Uani d . 1 . .
H H15A 0.0911 0.1246 0.4995 0.073 Uiso calc R 1 . .
C C7 -0.1715(4) 0.6205(3) 0.8894(3) 0.0625(11) Uani d . 1 . .
H H7A -0.2506 0.6642 0.8987 0.075 Uiso calc R 1 . .
C C19 0.1083(3) 0.3126(4) 0.4414(3) 0.0573(11) Uani d . 1 . .
H H19A 0.0886 0.2915 0.3942 0.069 Uiso calc R 1 . .
C C10 0.1353(5) 0.5901(4) 0.9334(3) 0.0633(11) Uani d . 1 . .
H H10A 0.1206 0.6473 0.9606 0.076 Uiso calc R 1 . .
C C27 0.3092(5) -0.0600(4) 0.9797(3) 0.0677(12) Uani d . 1 . .
H H27A 0.3320 -0.1314 1.0127 0.081 Uiso calc R 1 . .
C C8 -0.0838(4) 0.6399(3) 0.9172(3) 0.0651(12) Uani d . 1 . .
H H8A -0.1032 0.6973 0.9451 0.078 Uiso calc R 1 . .
O O1 0.8605(3) 0.1404(4) 0.4456(3) 0.1188(16) Uani d . 1 . .
C C37 0.5696(5) -0.1658(4) 0.7214(3) 0.0678(12) Uani d . 1 . .
H H37A 0.5681 -0.2255 0.7605 0.081 Uiso calc R 1 . .
C C38 0.6784(4) -0.1683(4) 0.7005(3) 0.0672(12) Uani d . 1 . .
H H38A 0.7501 -0.2295 0.7265 0.081 Uiso calc R 1 . .
Cl Cl1 0.57973(16) 0.37700(19) 0.91079(13) 0.1335(7) Uani d . 1 . .
O O3W 0.8109(3) 0.2373(3) 0.6383(2) 0.0912(11) Uani d D 1 . .
H H3WA 0.8472 0.2030 0.6890 0.137 Uiso d RD 1 . .
H H3WB 0.8205 0.2095 0.5942 0.137 Uiso d RD 1 . .
O O1W 0.9146(4) 0.1104(3) 0.8120(3) 0.1032(12) Uani d D 1 . .
H H1WA 0.8967 0.1422 0.8541 0.155 Uiso d RD 1 . .
H H1WB 0.9591 0.0409 0.8288 0.155 Uiso d RD 1 . .
O O4W 1.0793(4) 0.0140(4) 0.3841(3) 0.1190(15) Uani d D 1 . .
H H4WA 1.1390 -0.0158 0.4228 0.178 Uiso d RD 1 . .
H H4WB 1.0199 0.0472 0.4113 0.178 Uiso d RD 1 . .
O O5W 0.5718(4) 0.4248(4) 0.5881(3) 0.1123(13) Uani d D 1 . .
H H5WA 0.5347 0.4502 0.6298 0.168 Uiso d RD 1 . .
H H5WB 0.6384 0.3665 0.6041 0.168 Uiso d RD 1 . .
O O6W 0.5449(4) 0.4965(4) 0.2741(3) 0.1146(14) Uani d D 1 . .
H H6WA 0.5182 0.5230 0.2206 0.172 Uiso d RD 1 . .
H H6WB 0.6067 0.4337 0.2885 0.172 Uiso d RD 1 . .
O O7W 0.4968(4) 0.3559(4) 1.0895(3) 0.1256(16) Uani d D 1 . .
H H7WA 0.5454 0.3512 1.0509 0.188 Uiso d RD 1 . .
H H7WB 0.4776 0.4228 1.0899 0.188 Uiso d RD 1 . .
O O8W 0.7050(5) 0.1907(4) 0.1966(3) 0.1297(16) Uani d D 1 . .
H H8WA 0.7207 0.2171 0.2358 0.195 Uiso d RD 1 . .
H H8WB 0.6421 0.2405 0.1642 0.195 Uiso d RD 1 . .
O O9W 0.9370(6) 0.1210(4) 0.1330(3) 0.160(2) Uani d D 1 . .
H H9WA 0.8672 0.1309 0.1461 0.240 Uiso d RD 1 . .
H H9WB 0.9456 0.1509 0.1723 0.240 Uiso d RD 1 . .
O O10W 0.9719(5) 0.2306(6) 0.2694(3) 0.155(2) Uani d D 1 . .
H H10W 1.0099 0.1656 0.3016 0.233 Uiso d RD 1 . .
H H10E 0.9087 0.2362 0.2930 0.233 Uiso d RD 1 . .
O O2W -0.1445(3) 0.2174(2) 0.95610(18) 0.0604(7) Uani d D 1 . .
H H2WA -0.1192 0.1879 1.0096 0.091 Uiso d RD 1 . .
H H2WB -0.2194 0.2607 0.9438 0.091 Uiso d RD 1 . .

loop_
_atom_site_aniso_label
_atom_site_aniso_U_11
_atom_site_aniso_U_22
_atom_site_aniso_U_33
_atom_site_aniso_U_12
_atom_site_aniso_U_13
_atom_site_aniso_U_23
Zn1 0.0347(2) 0.0370(2) 0.0420(2) -0.01497(18) 0.00388(16) -0.00878(17)
Se1 0.0395(2) 0.0629(3) 0.0806(3) -0.0045(2) 0.0095(2) -0.0029(2)
N1 0.0410(16) 0.0416(17) 0.0411(15) -0.0164(14) 0.0033(13) -0.0085(13)
N3 0.0361(15) 0.0433(18) 0.0481(17) -0.0183(14) 0.0080(13) -0.0165(14)
N4 0.0354(15) 0.0371(16) 0.0425(15) -0.0157(13) 0.0010(12) -0.0074(13)
C43 0.0333(18) 0.049(2) 0.052(2) -0.0101(17) 0.0014(16) -0.0186(18)
N2 0.0404(16) 0.0392(17) 0.0434(16) -0.0186(14) 0.0043(13) -0.0074(13)
C18 0.0265(16) 0.041(2) 0.0422(18) -0.0105(15) 0.0058(13) -0.0100(15)
N5 0.0433(17) 0.0469(18) 0.0429(16) -0.0221(15) 0.0024(13) -0.0058(13)
N6 0.0393(16) 0.0419(18) 0.0472(16) -0.0190(14) 0.0048(13) -0.0098(14)
C29 0.050(2) 0.042(2) 0.0384(18) -0.0218(18) -0.0036(15) -0.0111(16)
C17 0.0262(16) 0.046(2) 0.046(2) -0.0111(15) 0.0071(14) -0.0174(16)
C5 0.0414(19) 0.0333(19) 0.0374(17) -0.0126(16) 0.0058(15) -0.0039(15)
C33 0.0406(19) 0.039(2) 0.0416(18) -0.0138(16) -0.0036(15) -0.0146(16)
C4 0.047(2) 0.037(2) 0.046(2) -0.0092(17) 0.0084(16) -0.0028(16)
N7 0.0403(17) 0.050(2) 0.068(2) -0.0178(15) 0.0035(15) -0.0182(17)
C21 0.0305(18) 0.051(2) 0.045(2) -0.0086(16) 0.0049(15) -0.0067(17)
C16 0.0325(18) 0.059(3) 0.055(2) -0.0146(18) 0.0052(16) -0.0284(19)
C40 0.040(2) 0.051(2) 0.048(2) -0.0142(18) 0.0057(16) -0.0190(18)
C36 0.046(2) 0.056(3) 0.061(2) -0.026(2) 0.0084(18) -0.0108(19)
C6 0.053(2) 0.0327(19) 0.0343(17) -0.0168(17) 0.0033(15) -0.0026(14)
C25 0.062(3) 0.063(3) 0.054(2) -0.038(2) 0.0082(19) -0.008(2)
C13 0.044(2) 0.041(2) 0.063(2) -0.0216(18) 0.0098(17) -0.0150(18)
C24 0.054(2) 0.048(2) 0.051(2) -0.027(2) -0.0037(17) -0.0061(18)
C32 0.044(2) 0.046(2) 0.053(2) -0.0093(18) -0.0050(17) -0.0198(18)
C1 0.041(2) 0.049(2) 0.055(2) -0.0230(18) 0.0069(17) -0.0091(17)
C11 0.079(3) 0.067(3) 0.062(3) -0.046(3) -0.006(2) -0.012(2)
C28 0.069(3) 0.041(2) 0.047(2) -0.026(2) -0.0056(19) -0.0085(17)
C12 0.055(2) 0.057(3) 0.052(2) -0.030(2) -0.0011(18) -0.0116(19)
C14 0.058(3) 0.058(3) 0.088(3) -0.035(2) 0.017(2) -0.034(2)
C3 0.037(2) 0.052(3) 0.071(3) -0.0132(18) 0.0131(18) -0.005(2)
C41 0.041(2) 0.061(3) 0.065(3) -0.017(2) 0.0060(18) -0.019(2)
C31 0.062(3) 0.041(2) 0.075(3) -0.002(2) -0.017(2) -0.017(2)
O2 0.075(2) 0.083(2) 0.080(2) -0.0430(19) 0.0178(18) -0.0158(19)
C9 0.069(3) 0.033(2) 0.046(2) -0.0183(19) 0.0025(18) -0.0083(16)
C44 0.049(2) 0.053(3) 0.061(2) -0.024(2) 0.0054(18) -0.020(2)
C34 0.036(2) 0.071(3) 0.074(3) -0.011(2) 0.005(2) -0.032(3)
C20 0.045(2) 0.066(3) 0.043(2) -0.012(2) 0.0055(17) -0.0138(19)
C2 0.040(2) 0.059(3) 0.069(3) -0.026(2) 0.0050(18) -0.006(2)
C26 0.090(4) 0.074(3) 0.060(3) -0.057(3) 0.007(2) -0.003(2)
C45 0.057(3) 0.055(3) 0.076(3) -0.018(2) 0.008(2) -0.011(2)
C46 0.060(3) 0.063(3) 0.095(4) -0.035(3) 0.009(3) -0.023(3)
C30 0.090(3) 0.037(2) 0.063(3) -0.018(2) -0.016(2) -0.008(2)
C22 0.048(2) 0.061(3) 0.049(2) -0.022(2) 0.0046(18) 0.0008(19)
C35 0.043(2) 0.078(3) 0.073(3) -0.028(2) 0.017(2) -0.026(3)
C39 0.041(2) 0.064(3) 0.058(2) -0.012(2) 0.0080(18) -0.013(2)
C23 0.059(3) 0.049(2) 0.070(3) -0.029(2) 0.004(2) -0.003(2)
C42 0.062(3) 0.065(3) 0.065(3) -0.029(2) 0.011(2) -0.018(2)
C15 0.053(2) 0.068(3) 0.073(3) -0.027(2) 0.006(2) -0.036(2)
C7 0.057(3) 0.045(2) 0.062(3) -0.004(2) 0.015(2) -0.009(2)
C19 0.042(2) 0.075(3) 0.048(2) -0.014(2) 0.0008(17) -0.028(2)
C10 0.089(3) 0.044(2) 0.058(2) -0.030(2) -0.002(2) -0.015(2)
C27 0.097(4) 0.051(3) 0.056(2) -0.043(3) -0.013(2) 0.005(2)
C8 0.078(3) 0.038(2) 0.060(3) -0.008(2) 0.008(2) -0.0154(19)
O1 0.049(2) 0.100(3) 0.180(4) -0.034(2) 0.011(2) 0.020(3)
C37 0.084(3) 0.063(3) 0.058(3) -0.033(3) 0.019(2) -0.017(2)
C38 0.057(3) 0.057(3) 0.063(3) -0.009(2) 0.005(2) -0.005(2)
Cl1 0.0872(11) 0.1591(19) 0.1237(14) -0.0427(12) 0.0137(10) -0.0052(12)
O3W 0.096(3) 0.092(3) 0.098(3) -0.048(2) 0.028(2) -0.035(2)
O1W 0.107(3) 0.078(3) 0.112(3) -0.030(2) 0.015(2) -0.025(2)
O4W 0.082(3) 0.157(4) 0.128(3) -0.056(3) -0.011(2) -0.051(3)
O5W 0.109(3) 0.104(3) 0.110(3) -0.034(3) 0.023(3) -0.033(3)
O6W 0.107(3) 0.090(3) 0.119(3) -0.029(3) 0.023(3) -0.008(2)
O7W 0.088(3) 0.120(4) 0.152(4) -0.031(3) 0.036(3) -0.037(3)
O8W 0.145(4) 0.154(5) 0.108(3) -0.076(4) 0.011(3) -0.047(3)
O9W 0.207(6) 0.100(4) 0.105(3) -0.013(4) -0.001(4) -0.020(3)
O10W 0.115(4) 0.222(6) 0.128(4) -0.096(4) 0.022(3) 0.003(4)
O2W 0.0598(17) 0.0520(17) 0.0704(18) -0.0283(14) 0.0021(14) -0.0102(14)

loop_
_atom_type_symbol
_atom_type_description
_atom_type_scat_dispersion_real
_atom_type_scat_dispersion_imag
_atom_type_scat_source
C C 0.0033 0.0016 'International Tables Vol C Tables 4.2.6.8 and 6.1.1.4'
H H 0.0000 0.0000 'International Tables Vol C Tables 4.2.6.8 and 6.1.1.4'
N N 0.0061 0.0033 'International Tables Vol C Tables 4.2.6.8 and 6.1.1.4'
O O 0.0106 0.0060 'International Tables Vol C Tables 4.2.6.8 and 6.1.1.4'
Cl Cl 0.1484 0.1585 'International Tables Vol C Tables 4.2.6.8 and 6.1.1.4'
Zn Zn 0.2839 1.4301 'International Tables Vol C Tables 4.2.6.8 and 6.1.1.4'
Se Se -0.0929 2.2259 'International Tables Vol C Tables 4.2.6.8 and 6.1.1.4'

loop_
_geom_angle_atom_site_label_1
_geom_angle_atom_site_label_2
_geom_angle_atom_site_label_3
_geom_angle_site_symmetry_1
_geom_angle_site_symmetry_3
_geom_angle
_geom_angle_publ_flag
N1 Zn1 N6 . . 98.12(11) ?
N1 Zn1 N5 . . 102.04(11) ?
N6 Zn1 N5 . . 77.29(11) ?
N1 Zn1 N4 . . 92.98(11) ?
N6 Zn1 N4 . . 93.51(11) ?
N5 Zn1 N4 . . 163.28(11) ?
N1 Zn1 N2 . . 76.97(11) ?
N6 Zn1 N2 . . 169.86(10) ?
N5 Zn1 N2 . . 94.92(11) ?
N4 Zn1 N2 . . 95.59(10) ?
N1 Zn1 N3 . . 163.66(11) ?
N6 Zn1 N3 . . 95.37(10) ?
N5 Zn1 N3 . . 89.87(11) ?
N4 Zn1 N3 . . 76.98(11) ?
N2 Zn1 N3 . . 91.04(10) ?
C45 Se1 C43 . . 85.43(19) ?
C12 N1 C6 . . 117.7(3) ?
C12 N1 Zn1 . . 128.0(3) ?
C6 N1 Zn1 . . 114.1(2) ?
C13 N3 C17 . . 118.3(3) ?
C13 N3 Zn1 . . 128.1(3) ?
C17 N3 Zn1 . . 113.5(2) ?
C24 N4 C18 . . 118.4(3) ?
C24 N4 Zn1 . . 128.3(2) ?
C18 N4 Zn1 . . 113.2(2) ?
N7 C43 C40 . . 124.8(3) ?
N7 C43 Se1 . . 113.4(3) ?
C40 C43 Se1 . . 121.8(3) ?
C1 N2 C5 . . 118.0(3) ?
C1 N2 Zn1 . . 128.6(2) ?
C5 N2 Zn1 . . 113.3(2) ?
N4 C18 C21 . . 121.9(3) ?
N4 C18 C17 . . 118.5(3) ?
C21 C18 C17 . . 119.7(3) ?
C25 N5 C29 . . 117.9(3) ?
C25 N5 Zn1 . . 128.4(3) ?
C29 N5 Zn1 . . 112.9(2) ?
C36 N6 C33 . . 117.9(3) ?
C36 N6 Zn1 . . 128.7(3) ?
C33 N6 Zn1 . . 113.1(2) ?
N5 C29 C28 . . 123.0(3) ?
N5 C29 C33 . . 117.3(3) ?
C28 C29 C33 . . 119.7(3) ?
N3 C17 C16 . . 122.5(3) ?
N3 C17 C18 . . 117.7(3) ?
C16 C17 C18 . . 119.7(3) ?
N2 C5 C4 . . 122.6(3) ?
N2 C5 C6 . . 117.4(3) ?
C4 C5 C6 . . 120.0(3) ?
N6 C33 C32 . . 123.0(3) ?
N6 C33 C29 . . 117.8(3) ?
C32 C33 C29 . . 119.2(3) ?
C5 C4 C3 . . 117.3(3) ?
C5 C4 C7 . . 119.1(4) ?
C3 C4 C7 . . 123.6(4) ?
C43 N7 C44 . . 113.6(3) ?
C22 C21 C18 . . 117.5(3) ?
C22 C21 C20 . . 123.9(4) ?
C18 C21 C20 . . 118.6(4) ?
C17 C16 C15 . . 117.4(4) ?
C17 C16 C19 . . 119.6(4) ?
C15 C16 C19 . . 123.0(4) ?
C41 C40 C39 . . 117.9(4) ?
C41 C40 C43 . . 122.3(4) ?
C39 C40 C43 . . 119.8(3) ?
N6 C36 C35 . . 122.6(4) ?
N6 C36 H36A . . 118.7 ?
C35 C36 H36A . . 118.7 ?
N1 C6 C9 . . 123.2(3) ?
N1 C6 C5 . . 117.8(3) ?
C9 C6 C5 . . 119.0(3) ?
N5 C25 C26 . . 122.5(4) ?
N5 C25 H25A . . 118.8 ?
C26 C25 H25A . . 118.8 ?
N3 C13 C14 . . 122.7(4) ?
N3 C13 H13A . . 118.6 ?
C14 C13 H13A . . 118.6 ?
N4 C24 C23 . . 122.8(4) ?
N4 C24 H24A . . 118.6 ?
C23 C24 H24A . . 118.6 ?
C34 C32 C33 . . 116.3(4) ?
C34 C32 C31 . . 124.8(4) ?
C33 C32 C31 . . 118.8(4) ?
N2 C1 C2 . . 123.1(4) ?
N2 C1 H1A . . 118.4 ?
C2 C1 H1A . . 118.4 ?
C10 C11 C12 . . 119.2(4) ?
C10 C11 H11A . . 120.4 ?
C12 C11 H11A . . 120.4 ?
C27 C28 C29 . . 117.1(4) ?
C27 C28 C30 . . 123.6(4) ?
C29 C28 C30 . . 119.3(4) ?
N1 C12 C11 . . 123.3(4) ?
N1 C12 H12A . . 118.3 ?
C11 C12 H12A . . 118.3 ?
C15 C14 C13 . . 119.8(4) ?
C15 C14 H14A . . 120.1 ?
C13 C14 H14A . . 120.1 ?
C2 C3 C4 . . 119.8(4) ?
C2 C3 H3A . . 120.1 ?
C4 C3 H3A . . 120.1 ?
C42 C41 C40 . . 121.2(4) ?
C42 C41 H41A . . 119.4 ?
C40 C41 H41A . . 119.4 ?
C30 C31 C32 . . 122.1(4) ?
C30 C31 H31A . . 119.0 ?
C32 C31 H31A . . 119.0 ?
C10 C9 C6 . . 116.7(4) ?
C10 C9 C8 . . 124.0(4) ?
C6 C9 C8 . . 119.2(4) ?
C45 C44 N7 . . 116.9(4) ?
C45 C44 C46 . . 124.9(4) ?
N7 C44 C46 . . 118.2(4) ?
C35 C34 C32 . . 121.1(4) ?
C35 C34 H34A . . 119.5 ?
C32 C34 H34A . . 119.5 ?
C19 C20 C21 . . 121.6(4) ?
C19 C20 H20A . . 119.2 ?
C21 C20 H20A . . 119.2 ?
C3 C2 C1 . . 119.1(4) ?
C3 C2 H2A . . 120.4 ?
C1 C2 H2A . . 120.4 ?
C27 C26 C25 . . 119.6(4) ?
C27 C26 H26A . . 120.2 ?
C25 C26 H26A . . 120.2 ?
C44 C45 Se1 . . 110.7(3) ?
C44 C45 H45A . . 124.7 ?
Se1 C45 H45A . . 124.7 ?
O1 C46 O2 . . 125.0(5) ?
O1 C46 C44 . . 116.9(5) ?
O2 C46 C44 . . 118.1(4) ?
C31 C30 C28 . . 120.8(4) ?
C31 C30 H30A . . 119.6 ?
C28 C30 H30A . . 119.6 ?
C23 C22 C21 . . 120.0(4) ?
C23 C22 H22A . . 120.0 ?
C21 C22 H22A . . 120.0 ?
C34 C35 C36 . . 119.0(4) ?
C34 C35 H35A . . 120.5 ?
C36 C35 H35A . . 120.5 ?
C38 C39 C40 . . 120.2(4) ?
C38 C39 H39A . . 119.9 ?
C40 C39 H39A . . 119.9 ?
C22 C23 C24 . . 119.5(4) ?
C22 C23 H23A . . 120.3 ?
C24 C23 H23A . . 120.3 ?
C37 C42 C41 . . 120.3(4) ?
C37 C42 H42A . . 119.8 ?
C41 C42 H42A . . 119.8 ?
C14 C15 C16 . . 119.2(4) ?
C14 C15 H15A . . 120.4 ?
C16 C15 H15A . . 120.4 ?
C8 C7 C4 . . 121.3(4) ?
C8 C7 H7A . . 119.4 ?
C4 C7 H7A . . 119.4 ?
C20 C19 C16 . . 120.7(4) ?
C20 C19 H19A . . 119.7 ?
C16 C19 H19A . . 119.7 ?
C11 C10 C9 . . 119.8(4) ?
C11 C10 H10A . . 120.1 ?
C9 C10 H10A . . 120.1 ?
C26 C27 C28 . . 119.8(4) ?
C26 C27 H27A . . 120.1 ?
C28 C27 H27A . . 120.1 ?
C7 C8 C9 . . 121.4(4) ?
C7 C8 H8A . . 119.3 ?
C9 C8 H8A . . 119.3 ?
C42 C37 C38 . . 119.7(4) ?
C42 C37 H37A . . 120.2 ?
C38 C37 H37A . . 120.2 ?
C39 C38 C37 . . 120.6(4) ?
C39 C38 H38A . . 119.7 ?
C37 C38 H38A . . 119.7 ?
H3WA O3W H3WB . . 125.7 ?
H1WA O1W H1WB . . 112.6 ?
H4WA O4W H4WB . . 103.4 ?
H5WA O5W H5WB . . 114.4 ?
H6WA O6W H6WB . . 118.3 ?
H7WA O7W H7WB . . 95.6 ?
H8WA O8W H8WB . . 109.3 ?
H9WA O9W H9WB . . 92.4 ?
H10W O10W H10E . . 88.7 ?
H2WA O2W H2WB . . 117.0 ?

loop_
_geom_bond_atom_site_label_1
_geom_bond_atom_site_label_2
_geom_bond_site_symmetry_2
_geom_bond_distance
_geom_bond_publ_flag
Zn1 N1 . 2.155(3) ?
Zn1 N6 . 2.156(3) ?
Zn1 N5 . 2.163(3) ?
Zn1 N4 . 2.176(3) ?
Zn1 N2 . 2.184(3) ?
Zn1 N3 . 2.185(3) ?
Se1 C45 . 1.840(5) ?
Se1 C43 . 1.880(4) ?
N1 C12 . 1.320(5) ?
N1 C6 . 1.360(5) ?
N3 C13 . 1.323(4) ?
N3 C17 . 1.355(4) ?
N4 C24 . 1.323(5) ?
N4 C18 . 1.360(4) ?
C43 N7 . 1.298(5) ?
C43 C40 . 1.456(6) ?
N2 C1 . 1.320(4) ?
N2 C5 . 1.363(4) ?
C18 C21 . 1.410(5) ?
C18 C17 . 1.435(5) ?
N5 C25 . 1.324(5) ?
N5 C29 . 1.356(5) ?
N6 C36 . 1.330(5) ?
N6 C33 . 1.355(5) ?
C29 C28 . 1.408(5) ?
C29 C33 . 1.444(5) ?
C17 C16 . 1.402(5) ?
C5 C4 . 1.399(5) ?
C5 C6 . 1.439(5) ?
C33 C32 . 1.408(5) ?
C4 C3 . 1.414(6) ?
C4 C7 . 1.429(6) ?
N7 C44 . 1.393(5) ?
C21 C22 . 1.396(6) ?
C21 C20 . 1.430(5) ?
C16 C15 . 1.407(6) ?
C16 C19 . 1.422(6) ?
C40 C41 . 1.380(5) ?
C40 C39 . 1.403(6) ?
C36 C35 . 1.395(6) ?
C36 H36A . 0.9300 ?
C6 C9 . 1.410(5) ?
C25 C26 . 1.402(6) ?
C25 H25A . 0.9300 ?
C13 C14 . 1.390(6) ?
C13 H13A . 0.9300 ?
C24 C23 . 1.390(6) ?
C24 H24A . 0.9300 ?
C32 C34 . 1.393(6) ?
C32 C31 . 1.420(6) ?
C1 C2 . 1.403(5) ?
C1 H1A . 0.9300 ?
C11 C10 . 1.364(7) ?
C11 C12 . 1.396(6) ?
C11 H11A . 0.9300 ?
C28 C27 . 1.394(6) ?
C28 C30 . 1.418(6) ?
C12 H12A . 0.9300 ?
C14 C15 . 1.360(6) ?
C14 H14A . 0.9300 ?
C3 C2 . 1.351(6) ?
C3 H3A . 0.9300 ?
C41 C42 . 1.378(6) ?
C41 H41A . 0.9300 ?
C31 C30 . 1.348(7) ?
C31 H31A . 0.9300 ?
O2 C46 . 1.260(6) ?
C9 C10 . 1.405(6) ?
C9 C8 . 1.428(6) ?
C44 C45 . 1.353(6) ?
C44 C46 . 1.488(6) ?
C34 C35 . 1.348(6) ?
C34 H34A . 0.9300 ?
C20 C19 . 1.354(6) ?
C20 H20A . 0.9300 ?
C2 H2A . 0.9300 ?
C26 C27 . 1.356(7) ?
C26 H26A . 0.9300 ?
C45 H45A . 0.9300 ?
C46 O1 . 1.240(6) ?
C30 H30A . 0.9300 ?
C22 C23 . 1.354(6) ?
C22 H22A . 0.9300 ?
C35 H35A . 0.9300 ?
C39 C38 . 1.368(6) ?
C39 H39A . 0.9300 ?
C23 H23A . 0.9300 ?
C42 C37 . 1.358(6) ?
C42 H42A . 0.9300 ?
C15 H15A . 0.9300 ?
C7 C8 . 1.337(6) ?
C7 H7A . 0.9300 ?
C19 H19A . 0.9300 ?
C10 H10A . 0.9300 ?
C27 H27A . 0.9300 ?
C8 H8A . 0.9300 ?
C37 C38 . 1.382(6) ?
C37 H37A . 0.9300 ?
C38 H38A . 0.9300 ?
O3W H3WA . 0.8496 ?
O3W H3WB . 0.8502 ?
O1W H1WA . 0.8502 ?
O1W H1WB . 0.8501 ?
O4W H4WA . 0.8501 ?
O4W H4WB . 0.8500 ?
O5W H5WA . 0.8502 ?
O5W H5WB . 0.8498 ?
O6W H6WA . 0.8503 ?
O6W H6WB . 0.8500 ?
O7W H7WA . 0.8500 ?
O7W H7WB . 0.8502 ?
O8W H8WA . 0.8498 ?
O8W H8WB . 0.8500 ?
O9W H9WA . 0.8500 ?
O9W H9WB . 0.8499 ?
O10W H10W . 0.8500 ?
O10W H10E . 0.8500 ?
O2W H2WA . 0.8500 ?
O2W H2WB . 0.8503 ?

loop_
_geom_hbond_atom_site_label_D
_geom_hbond_atom_site_label_H
_geom_hbond_atom_site_label_A
_geom_hbond_site_symmetry_A
_geom_hbond_distance_DH
_geom_hbond_distance_HA
_geom_hbond_distance_DA
_geom_hbond_angle_DHA
O1W H1WA O2W 1_655 0.85 2.05 2.898(5) 179
O1W H1WB O9W 2_756 0.85 1.98 2.830(6) 180
O4W H4WA N7 2_756 0.85 2.22 3.044(5) 163
O4W H4WA O1 2_756 0.85 2.40 2.921(7) 120
O5W H5WA O6W 2_666 0.85 1.91 2.762(6) 178
O6W H6WA Cl1 2_666 0.85 2.24 3.076(5) 168
O7W H7WB Cl1 2_667 0.85 2.54 3.391(5) 179.
O8W H8WB O7W 1_554 0.85 1.97 2.817(7) 180
O2W H2WA O9W 1_456 0.85 1.96 2.806(5) 179
O2W H2WB Cl1 1_455 0.85 2.28 3.129(3) 180
O4W H4WB O1 . 0.85 1.98 2.809(6) 166
O5W H5WB O3W . 0.85 2.07 2.915(6) 173
O6W H6WB O2 . 0.85 2.05 2.892(6) 171
O7W H7WA Cl1 . 0.85 2.24 3.006(5) 150
O8W H8WA O2 . 0.85 1.97 2.819(5) 172
O9W H9WA O8W . 0.85 2.05 2.864(8) 161
O9W H9WB O10W . 0.85 2.18 3.030(8) 178
O10W H10W O4W . 0.85 2.02 2.866(8) 173
O10W H10E O2 . 0.85 2.08 2.925(6) 171

loop_
_geom_torsion_atom_site_label_1
_geom_torsion_atom_site_label_2
_geom_torsion_atom_site_label_3
_geom_torsion_atom_site_label_4
_geom_torsion_site_symmetry_1
_geom_torsion_site_symmetry_2
_geom_torsion_site_symmetry_3
_geom_torsion_site_symmetry_4
_geom_torsion
_geom_torsion_publ_flag
N6 Zn1 N1 C12 . . . . 9.1(3) ?
N5 Zn1 N1 C12 . . . . 87.8(3) ?
N4 Zn1 N1 C12 . . . . -84.9(3) ?
N2 Zn1 N1 C12 . . . . -179.9(3) ?
N3 Zn1 N1 C12 . . . . -136.2(4) ?
N6 Zn1 N1 C6 . . . . -176.4(2) ?
N5 Zn1 N1 C6 . . . . -97.8(2) ?
N4 Zn1 N1 C6 . . . . 89.6(2) ?
N2 Zn1 N1 C6 . . . . -5.4(2) ?
N3 Zn1 N1 C6 . . . . 38.2(5) ?
N1 Zn1 N3 C13 . . . . -126.9(4) ?
N6 Zn1 N3 C13 . . . . 87.5(3) ?
N5 Zn1 N3 C13 . . . . 10.3(3) ?
N4 Zn1 N3 C13 . . . . 179.9(3) ?
N2 Zn1 N3 C13 . . . . -84.6(3) ?
N1 Zn1 N3 C17 . . . . 50.6(5) ?
N6 Zn1 N3 C17 . . . . -95.0(2) ?
N5 Zn1 N3 C17 . . . . -172.2(2) ?
N4 Zn1 N3 C17 . . . . -2.6(2) ?
N2 Zn1 N3 C17 . . . . 92.9(2) ?
N1 Zn1 N4 C24 . . . . 16.8(3) ?
N6 Zn1 N4 C24 . . . . -81.5(3) ?
N5 Zn1 N4 C24 . . . . -137.3(4) ?
N2 Zn1 N4 C24 . . . . 94.0(3) ?
N3 Zn1 N4 C24 . . . . -176.2(3) ?
N1 Zn1 N4 C18 . . . . -165.4(2) ?
N6 Zn1 N4 C18 . . . . 96.3(2) ?
N5 Zn1 N4 C18 . . . . 40.5(5) ?
N2 Zn1 N4 C18 . . . . -88.2(2) ?
N3 Zn1 N4 C18 . . . . 1.6(2) ?
C45 Se1 C43 N7 . . . . 1.8(3) ?
C45 Se1 C43 C40 . . . . -177.1(3) ?
N1 Zn1 N2 C1 . . . . -179.0(3) ?
N6 Zn1 N2 C1 . . . . -117.1(6) ?
N5 Zn1 N2 C1 . . . . -77.7(3) ?
N4 Zn1 N2 C1 . . . . 89.3(3) ?
N3 Zn1 N2 C1 . . . . 12.2(3) ?
N1 Zn1 N2 C5 . . . . 4.8(2) ?
N6 Zn1 N2 C5 . . . . 66.7(7) ?
N5 Zn1 N2 C5 . . . . 106.0(2) ?
N4 Zn1 N2 C5 . . . . -87.0(2) ?
N3 Zn1 N2 C5 . . . . -164.0(2) ?
C24 N4 C18 C21 . . . . -1.6(5) ?
Zn1 N4 C18 C21 . . . . -179.7(2) ?
C24 N4 C18 C17 . . . . 177.7(3) ?
Zn1 N4 C18 C17 . . . . -0.4(3) ?
N1 Zn1 N5 C25 . . . . 83.7(3) ?
N6 Zn1 N5 C25 . . . . 179.5(3) ?
N4 Zn1 N5 C25 . . . . -122.7(4) ?
N2 Zn1 N5 C25 . . . . 6.0(3) ?
N3 Zn1 N5 C25 . . . . -85.0(3) ?
N1 Zn1 N5 C29 . . . . -107.3(2) ?
N6 Zn1 N5 C29 . . . . -11.6(2) ?
N4 Zn1 N5 C29 . . . . 46.2(5) ?
N2 Zn1 N5 C29 . . . . 175.0(2) ?
N3 Zn1 N5 C29 . . . . 84.0(2) ?
N1 Zn1 N6 C36 . . . . -75.9(3) ?
N5 Zn1 N6 C36 . . . . -176.5(3) ?
N4 Zn1 N6 C36 . . . . 17.6(3) ?
N2 Zn1 N6 C36 . . . . -136.1(6) ?
N3 Zn1 N6 C36 . . . . 94.9(3) ?
N1 Zn1 N6 C33 . . . . 110.4(2) ?
N5 Zn1 N6 C33 . . . . 9.8(2) ?
N4 Zn1 N6 C33 . . . . -156.1(2) ?
N2 Zn1 N6 C33 . . . . 50.1(7) ?
N3 Zn1 N6 C33 . . . . -78.9(2) ?
C25 N5 C29 C28 . . . . 0.8(5) ?
Zn1 N5 C29 C28 . . . . -169.4(3) ?
C25 N5 C29 C33 . . . . -177.9(3) ?
Zn1 N5 C29 C33 . . . . 11.9(4) ?
C13 N3 C17 C16 . . . . 0.8(5) ?
Zn1 N3 C17 C16 . . . . -176.9(2) ?
C13 N3 C17 C18 . . . . -179.0(3) ?
Zn1 N3 C17 C18 . . . . 3.3(3) ?
N4 C18 C17 N3 . . . . -2.0(4) ?
C21 C18 C17 N3 . . . . 177.3(3) ?
N4 C18 C17 C16 . . . . 178.2(3) ?
C21 C18 C17 C16 . . . . -2.4(5) ?
C1 N2 C5 C4 . . . . 0.3(5) ?
Zn1 N2 C5 C4 . . . . 177.0(3) ?
C1 N2 C5 C6 . . . . 179.8(3) ?
Zn1 N2 C5 C6 . . . . -3.5(4) ?
C36 N6 C33 C32 . . . . -1.1(5) ?
Zn1 N6 C33 C32 . . . . 173.3(3) ?
C36 N6 C33 C29 . . . . 178.6(3) ?
Zn1 N6 C33 C29 . . . . -6.9(4) ?
N5 C29 C33 N6 . . . . -3.4(4) ?
C28 C29 C33 N6 . . . . 177.8(3) ?
N5 C29 C33 C32 . . . . 176.3(3) ?
C28 C29 C33 C32 . . . . -2.4(5) ?
N2 C5 C4 C3 . . . . 0.0(5) ?
C6 C5 C4 C3 . . . . -179.4(3) ?
N2 C5 C4 C7 . . . . 179.3(3) ?
C6 C5 C4 C7 . . . . -0.2(5) ?
C40 C43 N7 C44 . . . . 176.2(3) ?
Se1 C43 N7 C44 . . . . -2.6(4) ?
N4 C18 C21 C22 . . . . 2.4(5) ?
C17 C18 C21 C22 . . . . -176.9(3) ?
N4 C18 C21 C20 . . . . -178.2(3) ?
C17 C18 C21 C20 . . . . 2.5(5) ?
N3 C17 C16 C15 . . . . 0.3(5) ?
C18 C17 C16 C15 . . . . -179.9(3) ?
N3 C17 C16 C19 . . . . -179.2(3) ?
C18 C17 C16 C19 . . . . 0.5(5) ?
N7 C43 C40 C41 . . . . -172.0(4) ?
Se1 C43 C40 C41 . . . . 6.7(5) ?
N7 C43 C40 C39 . . . . 8.1(6) ?
Se1 C43 C40 C39 . . . . -173.2(3) ?
C33 N6 C36 C35 . . . . -0.3(5) ?
Zn1 N6 C36 C35 . . . . -173.8(3) ?
C12 N1 C6 C9 . . . . -0.2(5) ?
Zn1 N1 C6 C9 . . . . -175.3(3) ?
C12 N1 C6 C5 . . . . -179.4(3) ?
Zn1 N1 C6 C5 . . . . 5.5(4) ?
N2 C5 C6 N1 . . . . -1.3(5) ?
C4 C5 C6 N1 . . . . 178.2(3) ?
N2 C5 C6 C9 . . . . 179.4(3) ?
C4 C5 C6 C9 . . . . -1.1(5) ?
C29 N5 C25 C26 . . . . -1.5(6) ?
Zn1 N5 C25 C26 . . . . 167.0(3) ?
C17 N3 C13 C14 . . . . -1.1(5) ?
Zn1 N3 C13 C14 . . . . 176.2(3) ?
C18 N4 C24 C23 . . . . 0.1(5) ?
Zn1 N4 C24 C23 . . . . 177.9(3) ?
N6 C33 C32 C34 . . . . 1.4(5) ?
C29 C33 C32 C34 . . . . -178.4(3) ?
N6 C33 C32 C31 . . . . -178.2(3) ?
C29 C33 C32 C31 . . . . 2.0(5) ?
C5 N2 C1 C2 . . . . 0.2(5) ?
Zn1 N2 C1 C2 . . . . -175.9(3) ?
N5 C29 C28 C27 . . . . 0.8(5) ?
C33 C29 C28 C27 . . . . 179.5(3) ?
N5 C29 C28 C30 . . . . -177.8(3) ?
C33 C29 C28 C30 . . . . 0.9(5) ?
C6 N1 C12 C11 . . . . -1.0(6) ?
Zn1 N1 C12 C11 . . . . 173.4(3) ?
C10 C11 C12 N1 . . . . 1.3(6) ?
N3 C13 C14 C15 . . . . 0.3(6) ?
C5 C4 C3 C2 . . . . -0.9(6) ?
C7 C4 C3 C2 . . . . 179.9(4) ?
C39 C40 C41 C42 . . . . -0.1(6) ?
C43 C40 C41 C42 . . . . -180.0(4) ?
C34 C32 C31 C30 . . . . -179.5(4) ?
C33 C32 C31 C30 . . . . 0.1(6) ?
N1 C6 C9 C10 . . . . 0.9(5) ?
C5 C6 C9 C10 . . . . -179.9(3) ?
N1 C6 C9 C8 . . . . -177.6(3) ?
C5 C6 C9 C8 . . . . 1.6(5) ?
C43 N7 C44 C45 . . . . 2.2(5) ?
C43 N7 C44 C46 . . . . -179.1(3) ?
C33 C32 C34 C35 . . . . -0.2(6) ?
C31 C32 C34 C35 . . . . 179.5(4) ?
C22 C21 C20 C19 . . . . 178.7(4) ?
C18 C21 C20 C19 . . . . -0.7(5) ?
C4 C3 C2 C1 . . . . 1.4(6) ?
N2 C1 C2 C3 . . . . -1.1(6) ?
N5 C25 C26 C27 . . . . 0.4(7) ?
N7 C44 C45 Se1 . . . . -0.7(5) ?
C46 C44 C45 Se1 . . . . -179.3(3) ?
C43 Se1 C45 C44 . . . . -0.5(3) ?
C45 C44 C46 O1 . . . . 159.8(5) ?
N7 C44 C46 O1 . . . . -18.7(6) ?
C45 C44 C46 O2 . . . . -19.6(7) ?
N7 C44 C46 O2 . . . . 161.9(4) ?
C32 C31 C30 C28 . . . . -1.7(6) ?
C27 C28 C30 C31 . . . . -177.3(4) ?
C29 C28 C30 C31 . . . . 1.2(6) ?
C18 C21 C22 C23 . . . . -1.6(5) ?
C20 C21 C22 C23 . . . . 179.0(4) ?
C32 C34 C35 C36 . . . . -1.2(6) ?
N6 C36 C35 C34 . . . . 1.5(6) ?
C41 C40 C39 C38 . . . . 0.3(6) ?
C43 C40 C39 C38 . . . . -179.8(4) ?
C21 C22 C23 C24 . . . . 0.2(6) ?
N4 C24 C23 C22 . . . . 0.6(6) ?
C40 C41 C42 C37 . . . . -0.6(6) ?
C13 C14 C15 C16 . . . . 0.9(6) ?
C17 C16 C15 C14 . . . . -1.2(5) ?
C19 C16 C15 C14 . . . . 178.4(4) ?
C5 C4 C7 C8 . . . . 0.9(6) ?
C3 C4 C7 C8 . . . . -179.9(4) ?
C21 C20 C19 C16 . . . . -1.3(6) ?
C17 C16 C19 C20 . . . . 1.4(5) ?
C15 C16 C19 C20 . . . . -178.2(4) ?
C12 C11 C10 C9 . . . . -0.5(6) ?
C6 C9 C10 C11 . . . . -0.5(6) ?
C8 C9 C10 C11 . . . . 178.0(4) ?
C25 C26 C27 C28 . . . . 1.3(7) ?
C29 C28 C27 C26 . . . . -1.8(6) ?
C30 C28 C27 C26 . . . . 176.8(4) ?
C4 C7 C8 C9 . . . . -0.4(7) ?
C10 C9 C8 C7 . . . . -179.3(4) ?
C6 C9 C8 C7 . . . . -0.9(6) ?
C41 C42 C37 C38 . . . . 1.1(7) ?
C40 C39 C38 C37 . . . . 0.2(7) ?
C42 C37 C38 C39 . . . . -0.9(7) ?
